data_7719676
loop_
_publ_author_name
'Sosunov, Egor A.'
'Tatarin, Sergei V.'
'Skabitsky, Ivan V.'
'Panina, Maria V.'
'Son, Alexandra G.'
'Yakushev, Ilya A.'

_publ_section_title
;
 One-pot straightforward access to a cyclometalated acetate platinum(II)
 complex exhibiting mechanochromic luminescence.
;
_journal_issue 45
_journal_name_full 'Dalton transactions (Cambridge, England : 2003)'
_journal_page_first 16677
_journal_page_last 16681
_journal_paper_doi 10.1039/d5dt01895a
_journal_volume 54
_journal_year 2025
_chemical_formula_moiety 'C18 H16 N2 O2 Pt'
_chemical_formula_sum 'C18 H16 N2 O2 Pt'
_chemical_formula_weight 487.42
_space_group_crystal_system monoclinic
_space_group_IT_number 14
_space_group_name_Hall '-P 2yn'
_space_group_name_H-M_alt 'P 1 21/n 1'
_atom_sites_solution_hydrogens geom
_atom_sites_solution_primary direct
_audit_creation_method SHELXL-2019/3
_audit_update_record
;
2025-03-11 deposited with the CCDC.	2025-10-16 downloaded from the CCDC.
;
_cell_angle_alpha 90
_cell_angle_beta 93.776(4)
_cell_angle_gamma 90
_cell_formula_units_Z 12
_cell_length_a 10.8300(8)
_cell_length_b 9.5036(6)
_cell_length_c 45.462(3)
_cell_measurement_reflns_used 9599
_cell_measurement_temperature 100(2)
_cell_measurement_theta_max 72.38
_cell_measurement_theta_min 3.90
_cell_volume 4669.0(5)
_computing_cell_refinement 'Bruker SAINT'
_computing_data_collection 'Bruker APEX3'
_computing_data_reduction 'Bruker SAINT'
_computing_publication_material 'Bruker SHELXTL'
_computing_structure_refinement 'SHELXL-2019/2 (Sheldrick, 2019)'
_computing_structure_solution 'SHELXT-2014/5 (Sheldrick, 2014)'
_diffrn_ambient_temperature 100(2)
_diffrn_measured_fraction_theta_full 0.980
_diffrn_measured_fraction_theta_max 0.980
_diffrn_measurement_device_type 'Bruker D8 Venture'
_diffrn_measurement_method '\f and \w scans'
_diffrn_radiation_type CuK\a
_diffrn_radiation_wavelength 1.54178
_diffrn_reflns_av_R_equivalents 0.1197
_diffrn_reflns_av_unetI/netI 0.0684
_diffrn_reflns_Laue_measured_fraction_full 0.980
_diffrn_reflns_Laue_measured_fraction_max 0.980
_diffrn_reflns_limit_h_max 12
_diffrn_reflns_limit_h_min -12
_diffrn_reflns_limit_k_max 11
_diffrn_reflns_limit_k_min -11
_diffrn_reflns_limit_l_max 54
_diffrn_reflns_limit_l_min -53
_diffrn_reflns_number 61750
_diffrn_reflns_point_group_measured_fraction_full 0.980
_diffrn_reflns_point_group_measured_fraction_max 0.980
_diffrn_reflns_theta_full 66.593
_diffrn_reflns_theta_max 66.593
_diffrn_reflns_theta_min 1.948
_diffrn_source 'microfocus sealed X-ray tube'
_exptl_absorpt_coefficient_mu 16.959
_exptl_absorpt_correction_T_max 0.1902
_exptl_absorpt_correction_T_min 0.0511
_exptl_absorpt_correction_type multi-scan
_exptl_absorpt_process_details
;
 SADABS 2016/2: Krause, L., Herbst-Irmer, R., Sheldrick G.M. & Stalke D.,
 J. Appl. Cryst. 48 (2015) 3-10
;
_exptl_crystal_colour yellow
_exptl_crystal_density_diffrn 2.080
_exptl_crystal_density_meas ?
_exptl_crystal_description nugget
_exptl_crystal_F_000 2784
_exptl_crystal_preparation Luminescent
_exptl_crystal_size_max 0.100
_exptl_crystal_size_mid 0.080
_exptl_crystal_size_min 0.020
_refine_diff_density_max 3.348
_refine_diff_density_min -3.401
_refine_diff_density_rms 0.376
_refine_ls_extinction_method none
_refine_ls_goodness_of_fit_ref 1.132
_refine_ls_hydrogen_treatment constr
_refine_ls_matrix_type full
_refine_ls_number_parameters 625
_refine_ls_number_reflns 8084
_refine_ls_number_restraints 0
_refine_ls_restrained_S_all 1.132
_refine_ls_R_factor_all 0.0927
_refine_ls_R_factor_gt 0.0540
_refine_ls_shift/su_max 0.000
_refine_ls_shift/su_mean 0.000
_refine_ls_structure_factor_coef Fsqd
_refine_ls_weighting_details 'w=1/[\s^2^(Fo^2^)+(0.0719P)^2^+44.3432P] where P=(Fo^2^+2Fc^2^)/3'
_refine_ls_weighting_scheme calc
_refine_ls_wR_factor_gt 0.1348
_refine_ls_wR_factor_ref 0.1626
_reflns_Friedel_coverage 0.000
_reflns_number_gt 6307
_reflns_number_total 8084
_reflns_threshold_expression 'I > 2\s(I)'
_cod_data_source_file d5dt01895a2.cif
_cod_data_source_block 24pt3
_cod_depositor_comments
;
The following automatic conversions were performed:

data item '_exptl_crystal_density_meas' value 'not measured' was
changed to '?' -- the value is perceived as not measured.

Automatic conversion script
Id: cif_fix_values 8170 2020-07-09 18:12:32Z antanas 

 Adding full bibliography for 7719674--7719676.cif.
;
_cod_original_sg_symbol_H-M 'P 21/n'
_cod_database_code 7719676
_shelx_shelxl_version_number 2019/3
_shelx_space_group_comment
;
The symmetry employed for this shelxl refinement is uniquely defined
by the following loop, which should always be used as a source of
symmetry information in preference to the above space-group names.
They are only intended as comments.
;
_shelx_estimated_absorpt_t_min 0.282
_shelx_estimated_absorpt_t_max 0.728

loop_
_space_group_symop_operation_xyz
'x, y, z'
'-x+1/2, y+1/2, -z+1/2'
'-x, -y, -z'
'x-1/2, -y-1/2, z-1/2'

loop_
_atom_site_label
_atom_site_type_symbol
_atom_site_fract_x
_atom_site_fract_y
_atom_site_fract_z
_atom_site_U_iso_or_equiv
_atom_site_adp_type
_atom_site_occupancy
_atom_site_site_symmetry_order
_atom_site_calc_flag
_atom_site_refinement_flags_posn
_atom_site_refinement_flags_adp
_atom_site_refinement_flags_occupancy
_atom_site_disorder_assembly
_atom_site_disorder_group
Pt1 Pt 0.43628(5) 0.31332(6) 0.29782(2) 0.03561(17) Uani 1 1 d . . . . .
O1 O 0.4844(9) 0.4133(9) 0.2585(2) 0.044(2) Uani 1 1 d . . . . .
O2 O 0.6826(9) 0.3390(11) 0.2597(2) 0.049(2) Uani 1 1 d . . . . .
N1 N 0.4270(10) 0.1227(11) 0.2770(2) 0.036(2) Uani 1 1 d . . . . .
N2 N 0.4430(9) 0.4947(10) 0.3200(2) 0.031(2) Uani 1 1 d . . . . .
C1 C 0.5930(15) 0.4098(14) 0.2491(3) 0.043(4) Uani 1 1 d . . . . .
C2 C 0.6165(16) 0.5154(17) 0.2251(4) 0.055(4) Uani 1 1 d . . . . .
H2A H 0.540674 0.528284 0.212419 0.083 Uiso 1 1 calc R U . . .
H2B H 0.682596 0.480602 0.213336 0.083 Uiso 1 1 calc R U . . .
H2C H 0.641306 0.605558 0.234147 0.083 Uiso 1 1 calc R U . . .
C3 C 0.5313(12) 0.0635(13) 0.2687(3) 0.037(3) Uani 1 1 d . . . . .
H3 H 0.607546 0.112643 0.271500 0.044 Uiso 1 1 calc R U . . .
C4 C 0.5286(14) -0.0692(14) 0.2559(3) 0.046(4) Uani 1 1 d . . . . .
H4 H 0.603085 -0.112392 0.250679 0.055 Uiso 1 1 calc R U . . .
C5 C 0.4212(13) -0.1357(16) 0.2512(3) 0.044(3) Uani 1 1 d . . . . .
H5 H 0.420416 -0.226744 0.242520 0.053 Uiso 1 1 calc R U . . .
C6 C 0.3120(14) -0.0775(14) 0.2583(3) 0.043(3) Uani 1 1 d . . . . .
H6 H 0.234927 -0.123288 0.254063 0.051 Uiso 1 1 calc R U . . .
C7 C 0.3205(13) 0.0530(14) 0.2720(3) 0.041(3) Uani 1 1 d . . . . .
H7 H 0.246799 0.094754 0.278195 0.049 Uiso 1 1 calc R U . . .
C8 C 0.3848(13) 0.2443(14) 0.3358(3) 0.041(3) Uani 1 1 d . . . . .
C9 C 0.3552(12) 0.1051(14) 0.3441(3) 0.039(3) Uani 1 1 d . . . . .
H9 H 0.359886 0.030620 0.330319 0.047 Uiso 1 1 calc R U . . .
C10 C 0.3185(13) 0.0761(13) 0.3729(4) 0.047(4) Uani 1 1 d . . . . .
H10 H 0.299956 -0.017911 0.378126 0.056 Uiso 1 1 calc R U . . .
C11 C 0.3092(14) 0.1837(15) 0.3937(3) 0.044(3) Uani 1 1 d . . . . .
H11 H 0.285841 0.163560 0.412984 0.053 Uiso 1 1 calc R U . . .
C12 C 0.3350(12) 0.3201(14) 0.3854(3) 0.041(3) Uani 1 1 d . . . . .
H12 H 0.324461 0.395309 0.398741 0.049 Uiso 1 1 calc R U . . .
C13 C 0.3764(13) 0.3483(13) 0.3574(3) 0.039(3) Uani 1 1 d . . . . .
C14 C 0.4138(12) 0.4903(13) 0.3485(3) 0.039(3) Uani 1 1 d . . . . .
C15 C 0.4284(13) 0.6048(14) 0.3663(3) 0.040(3) Uani 1 1 d . . . . .
H15 H 0.412447 0.596878 0.386570 0.047 Uiso 1 1 calc R U . . .
C16 C 0.4659(13) 0.7323(15) 0.3555(4) 0.048(4) Uani 1 1 d . . . . .
H16 H 0.473659 0.813001 0.367855 0.057 Uiso 1 1 calc R U . . .
C17 C 0.4918(12) 0.7391(15) 0.3262(4) 0.047(4) Uani 1 1 d . . . . .
H17 H 0.515089 0.826480 0.318033 0.056 Uiso 1 1 calc R U . . .
C18 C 0.4844(10) 0.6228(14) 0.3088(3) 0.037(3) Uani 1 1 d . . . . .
H18 H 0.507307 0.628053 0.288998 0.044 Uiso 1 1 calc R U . . .
Pt2 Pt 0.70579(5) 0.51586(6) 0.40863(2) 0.03646(17) Uani 1 1 d . . . . .
O1A O 0.7247(8) 0.7150(9) 0.4300(2) 0.042(2) Uani 1 1 d . . . . .
O2A O 0.5215(9) 0.7461(11) 0.4321(2) 0.051(3) Uani 1 1 d . . . . .
N1A N 0.6582(10) 0.4357(11) 0.4470(3) 0.037(3) Uani 1 1 d . . . . .
N2A N 0.7547(9) 0.5832(11) 0.3695(2) 0.034(2) Uani 1 1 d . . . . .
C1A C 0.6320(14) 0.7803(13) 0.4373(3) 0.039(3) Uani 1 1 d . . . . .
C2A C 0.6558(14) 0.9131(16) 0.4562(3) 0.049(4) Uani 1 1 d . . . . .
H2AA H 0.589029 0.981045 0.451906 0.074 Uiso 1 1 calc R U . . .
H2AB H 0.734982 0.955189 0.451690 0.074 Uiso 1 1 calc R U . . .
H2AC H 0.658699 0.887633 0.477156 0.074 Uiso 1 1 calc R U . . .
C3A C 0.5404(13) 0.4053(15) 0.4519(4) 0.047(4) Uani 1 1 d . . . . .
H3A H 0.477649 0.424895 0.436909 0.056 Uiso 1 1 calc R U . . .
C4A C 0.5067(14) 0.3460(16) 0.4782(4) 0.054(4) Uani 1 1 d . . . . .
H4A H 0.422631 0.322967 0.480700 0.065 Uiso 1 1 calc R U . . .
C5A C 0.5963(14) 0.3207(15) 0.5008(3) 0.047(4) Uani 1 1 d . . . . .
H5A H 0.575888 0.281044 0.519074 0.056 Uiso 1 1 calc R U . . .
C6A C 0.7164(14) 0.3559(18) 0.4956(4) 0.057(4) Uani 1 1 d . . . . .
H6A H 0.780107 0.340160 0.510615 0.068 Uiso 1 1 calc R U . . .
C7A C 0.7464(14) 0.4128(14) 0.4694(4) 0.051(4) Uani 1 1 d . . . . .
H7A H 0.829993 0.436933 0.466743 0.062 Uiso 1 1 calc R U . . .
C8A C 0.6932(12) 0.3353(13) 0.3869(3) 0.035(3) Uani 1 1 d . . . . .
C9A C 0.6617(14) 0.2046(14) 0.3975(4) 0.049(4) Uani 1 1 d . . . . .
H9A H 0.646834 0.194590 0.417782 0.058 Uiso 1 1 calc R U . . .
C10A C 0.6513(11) 0.0875(14) 0.3792(3) 0.038(3) Uani 1 1 d . . . . .
H10A H 0.628312 -0.000836 0.386912 0.045 Uiso 1 1 calc R U . . .
C11A C 0.6742(13) 0.0990(14) 0.3496(4) 0.050(4) Uani 1 1 d . . . . .
H11A H 0.666086 0.019329 0.336985 0.060 Uiso 1 1 calc R U . . .
C12A C 0.7090(12) 0.2273(13) 0.3387(3) 0.037(3) Uani 1 1 d . . . . .
H12A H 0.726902 0.235517 0.318581 0.045 Uiso 1 1 calc R U . . .
C13A C 0.7180(12) 0.3451(12) 0.3570(3) 0.034(3) Uani 1 1 d . . . . .
C14A C 0.7519(12) 0.4879(13) 0.3474(3) 0.037(3) Uani 1 1 d . . . . .
C15A C 0.7809(12) 0.5232(14) 0.3193(3) 0.041(3) Uani 1 1 d . . . . .
H15A H 0.774925 0.454939 0.304020 0.049 Uiso 1 1 calc R U . . .
C16A C 0.8200(13) 0.6638(14) 0.3133(4) 0.046(4) Uani 1 1 d . . . . .
H16A H 0.844317 0.690181 0.294336 0.056 Uiso 1 1 calc R U . . .
C17A C 0.8210(12) 0.7591(14) 0.3362(3) 0.042(3) Uani 1 1 d . . . . .
H17A H 0.843716 0.854197 0.333064 0.051 Uiso 1 1 calc R U . . .
C18A C 0.7887(13) 0.7156(14) 0.3636(3) 0.044(3) Uani 1 1 d . . . . .
H18A H 0.790559 0.782821 0.379051 0.052 Uiso 1 1 calc R U . . .
Pt3 Pt 1.06560(5) 0.54870(5) 0.41012(2) 0.03521(17) Uani 1 1 d . . . . .
O1B O 1.0359(9) 0.4643(10) 0.4522(2) 0.042(2) Uani 1 1 d . . . . .
O2B O 1.2139(9) 0.3442(11) 0.4545(2) 0.053(3) Uani 1 1 d . . . . .
N1B N 1.1088(10) 0.7334(11) 0.4305(2) 0.038(3) Uani 1 1 d . . . . .
N2B N 1.0291(10) 0.3682(11) 0.3878(3) 0.038(3) Uani 1 1 d . . . . .
C1B C 1.1160(13) 0.3804(14) 0.4644(3) 0.040(3) Uani 1 1 d . . . . .
C2B C 1.0791(15) 0.3161(15) 0.4936(3) 0.051(4) Uani 1 1 d . . . . .
H2BA H 1.046878 0.390080 0.505986 0.077 Uiso 1 1 calc R U . . .
H2BB H 1.151798 0.272614 0.503866 0.077 Uiso 1 1 calc R U . . .
H2BC H 1.015161 0.244488 0.489488 0.077 Uiso 1 1 calc R U . . .
C3B C 1.2258(13) 0.7824(14) 0.4319(3) 0.041(3) Uani 1 1 d . . . . .
H3B H 1.288298 0.728099 0.423504 0.049 Uiso 1 1 calc R U . . .
C4B C 1.2572(14) 0.9097(14) 0.4451(3) 0.044(3) Uani 1 1 d . . . . .
H4B H 1.340366 0.942106 0.445810 0.053 Uiso 1 1 calc R U . . .
C5B C 1.1684(14) 0.9877(13) 0.4569(3) 0.044(4) Uani 1 1 d . . . . .
H5B H 1.188130 1.075719 0.465935 0.053 Uiso 1 1 calc R U . . .
C6B C 1.0498(14) 0.9376(14) 0.4556(3) 0.044(3) Uani 1 1 d . . . . .
H6B H 0.987555 0.991204 0.464240 0.053 Uiso 1 1 calc R U . . .
C7B C 1.0182(11) 0.8121(14) 0.4422(3) 0.037(3) Uani 1 1 d . . . . .
H7B H 0.934859 0.780335 0.441071 0.045 Uiso 1 1 calc R U . . .
C8B C 1.0969(12) 0.6164(14) 0.3703(3) 0.035(3) Uani 1 1 d . . . . .
C9B C 1.1213(12) 0.7541(14) 0.3610(3) 0.037(3) Uani 1 1 d . . . . .
H9B H 1.120041 0.829497 0.374703 0.045 Uiso 1 1 calc R U . . .
C10B C 1.1473(12) 0.7818(14) 0.3319(3) 0.045(4) Uani 1 1 d . . . . .
H10B H 1.165572 0.875197 0.326097 0.053 Uiso 1 1 calc R U . . .
C11B C 1.1468(11) 0.6723(14) 0.3110(3) 0.039(3) Uani 1 1 d . . . . .
H11B H 1.164128 0.691117 0.291135 0.047 Uiso 1 1 calc R U . . .
C12B C 1.1206(13) 0.5380(14) 0.3198(3) 0.044(4) Uani 1 1 d . . . . .
H12B H 1.122452 0.462418 0.306132 0.053 Uiso 1 1 calc R U . . .
C13B C 1.0915(13) 0.5125(13) 0.3487(3) 0.040(3) Uani 1 1 d . . . . .
C14B C 1.0559(12) 0.3716(14) 0.3586(3) 0.035(3) Uani 1 1 d . . . . .
C15B C 1.0457(13) 0.2492(15) 0.3422(3) 0.042(3) Uani 1 1 d . . . . .
H15B H 1.067069 0.249032 0.322241 0.051 Uiso 1 1 calc R U . . .
C16B C 1.0050(13) 0.1281(14) 0.3546(4) 0.046(4) Uani 1 1 d . . . . .
H16B H 0.994739 0.045033 0.343122 0.055 Uiso 1 1 calc R U . . .
C17B C 0.9790(12) 0.1268(14) 0.3838(3) 0.042(3) Uani 1 1 d . . . . .
H17B H 0.953098 0.042478 0.392776 0.050 Uiso 1 1 calc R U . . .
C18B C 0.9912(12) 0.2511(13) 0.4000(3) 0.038(3) Uani 1 1 d . . . . .
H18B H 0.972135 0.251654 0.420144 0.046 Uiso 1 1 calc R U . . .

loop_
_atom_site_aniso_label
_atom_site_aniso_U_11
_atom_site_aniso_U_22
_atom_site_aniso_U_33
_atom_site_aniso_U_23
_atom_site_aniso_U_13
_atom_site_aniso_U_12
Pt1 0.0357(3) 0.0276(3) 0.0440(4) 0.0010(2) 0.0067(2) 0.0000(2)
O1 0.052(6) 0.034(5) 0.047(6) 0.006(4) 0.018(5) -0.003(4)
O2 0.049(6) 0.053(6) 0.045(6) 0.003(5) 0.014(5) -0.008(5)
N1 0.051(7) 0.028(6) 0.030(6) 0.002(4) 0.004(5) -0.004(5)
N2 0.032(6) 0.029(5) 0.034(7) 0.004(4) 0.009(5) -0.003(4)
C1 0.072(11) 0.037(8) 0.020(7) -0.005(5) -0.003(7) 0.003(7)
C2 0.060(10) 0.054(10) 0.052(10) -0.003(7) 0.010(8) -0.011(8)
C3 0.028(7) 0.034(7) 0.048(9) 0.001(6) 0.005(6) 0.005(5)
C4 0.055(9) 0.030(7) 0.052(9) 0.002(6) 0.005(7) 0.003(6)
C5 0.055(9) 0.043(8) 0.034(8) 0.002(6) 0.000(7) -0.010(7)
C6 0.046(8) 0.033(7) 0.050(9) 0.001(6) 0.002(7) -0.002(6)
C7 0.036(7) 0.036(7) 0.049(9) 0.001(6) -0.003(6) 0.006(6)
C8 0.047(8) 0.032(7) 0.044(8) -0.007(6) 0.000(6) 0.010(6)
C9 0.040(8) 0.032(7) 0.045(9) -0.001(6) 0.010(6) 0.007(6)
C10 0.041(8) 0.013(6) 0.086(12) 0.000(6) -0.004(8) -0.001(5)
C11 0.058(9) 0.046(8) 0.031(8) 0.011(6) 0.014(7) 0.009(7)
C12 0.029(7) 0.036(7) 0.059(10) 0.004(6) 0.013(6) -0.001(6)
C13 0.048(8) 0.025(6) 0.043(8) 0.007(5) 0.001(6) 0.004(6)
C14 0.034(7) 0.025(7) 0.059(10) -0.001(6) 0.003(6) 0.002(5)
C15 0.049(8) 0.035(7) 0.036(8) -0.001(6) 0.010(6) 0.006(6)
C16 0.041(8) 0.038(8) 0.064(11) -0.010(7) 0.005(7) -0.004(6)
C17 0.034(7) 0.031(7) 0.075(11) -0.002(7) 0.001(7) -0.005(6)
C18 0.008(5) 0.047(8) 0.056(9) 0.007(6) 0.003(5) 0.001(5)
Pt2 0.0392(3) 0.0272(3) 0.0433(4) 0.0014(2) 0.0045(3) -0.0004(2)
O1A 0.041(5) 0.034(5) 0.052(6) -0.003(4) 0.005(4) -0.005(4)
O2A 0.041(6) 0.048(6) 0.064(7) -0.007(5) 0.006(5) 0.004(5)
N1A 0.036(6) 0.027(6) 0.050(7) -0.001(5) 0.010(5) 0.007(5)
N2A 0.026(5) 0.030(6) 0.046(7) -0.002(5) 0.004(5) 0.000(4)
C1A 0.049(9) 0.027(7) 0.042(8) 0.004(5) 0.010(6) 0.006(6)
C2A 0.048(9) 0.050(9) 0.051(10) -0.009(7) 0.007(7) 0.006(7)
C3A 0.037(8) 0.043(8) 0.060(10) 0.004(7) 0.003(7) 0.004(6)
C4A 0.040(8) 0.053(9) 0.070(12) 0.017(8) 0.007(8) -0.006(7)
C5A 0.051(9) 0.043(8) 0.047(9) 0.009(6) 0.010(7) 0.006(7)
C6A 0.039(8) 0.059(10) 0.071(12) 0.014(8) -0.006(8) -0.006(7)
C7A 0.046(9) 0.031(8) 0.075(12) 0.009(7) -0.011(8) 0.001(6)
C8A 0.039(7) 0.028(7) 0.039(8) 0.004(5) 0.009(6) 0.000(5)
C9A 0.058(9) 0.032(7) 0.055(10) 0.005(6) 0.003(7) 0.009(7)
C10A 0.022(6) 0.030(7) 0.062(10) 0.009(6) 0.006(6) -0.001(5)
C11A 0.045(9) 0.026(7) 0.078(12) -0.011(7) -0.001(8) -0.002(6)
C12A 0.042(8) 0.034(7) 0.037(8) -0.002(5) 0.007(6) 0.003(6)
C13A 0.038(7) 0.020(6) 0.043(8) 0.001(5) 0.000(6) -0.004(5)
C14A 0.032(7) 0.026(7) 0.052(9) 0.008(6) -0.005(6) 0.001(5)
C15A 0.031(7) 0.038(8) 0.054(9) 0.007(6) 0.006(6) 0.007(6)
C16A 0.045(8) 0.027(7) 0.068(11) -0.001(6) 0.005(7) -0.005(6)
C17A 0.038(7) 0.024(7) 0.065(10) 0.015(6) 0.009(7) 0.005(6)
C18A 0.051(9) 0.033(7) 0.046(9) 0.002(6) -0.005(7) 0.003(6)
Pt3 0.0382(3) 0.0259(3) 0.0419(4) 0.0006(2) 0.0060(2) -0.0004(2)
O1B 0.057(6) 0.041(5) 0.031(5) 0.005(4) 0.015(4) 0.010(5)
O2B 0.050(6) 0.051(6) 0.059(7) 0.004(5) 0.011(5) 0.005(5)
N1B 0.049(7) 0.037(6) 0.028(6) 0.002(5) 0.001(5) -0.005(5)
N2B 0.037(6) 0.032(6) 0.046(7) 0.006(5) 0.005(5) 0.000(5)
C1B 0.038(8) 0.030(7) 0.052(9) -0.007(6) 0.012(7) 0.002(6)
C2B 0.066(10) 0.030(8) 0.058(10) 0.001(6) 0.001(8) 0.010(7)
C3B 0.044(8) 0.040(8) 0.039(8) -0.006(6) 0.005(6) 0.011(6)
C4B 0.048(9) 0.030(7) 0.055(10) 0.000(6) 0.006(7) -0.003(6)
C5B 0.061(10) 0.021(6) 0.051(9) 0.002(6) -0.001(7) -0.002(6)
C6B 0.052(9) 0.025(7) 0.055(10) -0.005(6) 0.010(7) -0.003(6)
C7B 0.021(6) 0.041(8) 0.052(9) -0.004(6) 0.010(6) 0.007(5)
C8B 0.039(7) 0.037(7) 0.030(7) 0.001(5) 0.004(6) 0.007(6)
C9B 0.044(8) 0.032(7) 0.037(8) 0.002(5) 0.003(6) -0.005(6)
C10B 0.039(8) 0.027(7) 0.068(11) 0.007(6) 0.002(7) -0.003(6)
C11B 0.019(6) 0.043(8) 0.056(9) 0.000(6) 0.011(6) -0.009(5)
C12B 0.043(8) 0.032(7) 0.057(10) 0.003(6) -0.003(7) 0.008(6)
C13B 0.041(8) 0.019(6) 0.059(10) -0.001(6) -0.007(7) 0.014(5)
C14B 0.037(7) 0.034(7) 0.035(8) -0.002(5) 0.004(6) 0.002(6)
C15B 0.041(8) 0.047(8) 0.039(8) 0.000(6) 0.004(6) -0.002(7)
C16B 0.040(8) 0.029(7) 0.067(11) -0.005(6) -0.006(7) -0.002(6)
C17B 0.039(8) 0.026(7) 0.060(10) 0.003(6) 0.003(7) 0.007(6)
C18B 0.032(7) 0.033(7) 0.052(9) 0.009(6) 0.012(6) 0.000(6)

loop_
_atom_type_symbol
_atom_type_description
_atom_type_scat_dispersion_real
_atom_type_scat_dispersion_imag
_atom_type_scat_source
C C 0.0181 0.0091 'International Tables Vol C Tables 4.2.6.8 and 6.1.1.4'
H H 0.0000 0.0000 'International Tables Vol C Tables 4.2.6.8 and 6.1.1.4'
N N 0.0311 0.0180 'International Tables Vol C Tables 4.2.6.8 and 6.1.1.4'
O O 0.0492 0.0322 'International Tables Vol C Tables 4.2.6.8 and 6.1.1.4'
Pt Pt -4.5932 6.9264 'International Tables Vol C Tables 4.2.6.8 and 6.1.1.4'

loop_
_geom_angle_atom_site_label_1
_geom_angle_atom_site_label_2
_geom_angle_atom_site_label_3
_geom_angle
_geom_angle_site_symmetry_1
_geom_angle_site_symmetry_3
_geom_angle_publ_flag
C8 Pt1 N2 81.2(5) . . ?
C8 Pt1 N1 95.9(5) . . ?
N2 Pt1 N1 177.1(4) . . ?
C8 Pt1 O1 172.8(5) . . ?
N2 Pt1 O1 92.1(4) . . ?
N1 Pt1 O1 90.8(4) . . ?
C1 O1 Pt1 123.6(9) . . ?
C7 N1 C3 118.5(12) . . ?
C7 N1 Pt1 122.3(10) . . ?
C3 N1 Pt1 119.2(9) . . ?
C14 N2 C18 118.3(11) . . ?
C14 N2 Pt1 117.0(8) . . ?
C18 N2 Pt1 124.5(9) . . ?
O2 C1 O1 126.4(13) . . ?
O2 C1 C2 118.1(15) . . ?
O1 C1 C2 115.1(13) . . ?
C1 C2 H2A 109.5 . . ?
C1 C2 H2B 109.5 . . ?
H2A C2 H2B 109.5 . . ?
C1 C2 H2C 109.5 . . ?
H2A C2 H2C 109.5 . . ?
H2B C2 H2C 109.5 . . ?
N1 C3 C4 120.4(13) . . ?
N1 C3 H3 119.8 . . ?
C4 C3 H3 119.8 . . ?
C5 C4 C3 119.7(15) . . ?
C5 C4 H4 120.2 . . ?
C3 C4 H4 120.2 . . ?
C4 C5 C6 122.1(14) . . ?
C4 C5 H5 118.9 . . ?
C6 C5 H5 118.9 . . ?
C5 C6 C7 115.9(13) . . ?
C5 C6 H6 122.0 . . ?
C7 C6 H6 122.0 . . ?
N1 C7 C6 123.3(14) . . ?
N1 C7 H7 118.3 . . ?
C6 C7 H7 118.3 . . ?
C13 C8 C9 116.4(13) . . ?
C13 C8 Pt1 114.6(10) . . ?
C9 C8 Pt1 129.0(10) . . ?
C10 C9 C8 120.7(13) . . ?
C10 C9 H9 119.7 . . ?
C8 C9 H9 119.7 . . ?
C11 C10 C9 121.1(12) . . ?
C11 C10 H10 119.4 . . ?
C9 C10 H10 119.4 . . ?
C12 C11 C10 118.4(14) . . ?
C12 C11 H11 120.8 . . ?
C10 C11 H11 120.8 . . ?
C11 C12 C13 120.5(14) . . ?
C11 C12 H12 119.7 . . ?
C13 C12 H12 119.7 . . ?
C8 C13 C12 122.7(13) . . ?
C8 C13 C14 115.0(13) . . ?
C12 C13 C14 122.2(13) . . ?
N2 C14 C15 121.3(13) . . ?
N2 C14 C13 112.1(12) . . ?
C15 C14 C13 126.4(14) . . ?
C14 C15 C16 121.1(14) . . ?
C14 C15 H15 119.4 . . ?
C16 C15 H15 119.4 . . ?
C15 C16 C17 117.9(14) . . ?
C15 C16 H16 121.1 . . ?
C17 C16 H16 121.1 . . ?
C18 C17 C16 121.1(14) . . ?
C18 C17 H17 119.5 . . ?
C16 C17 H17 119.5 . . ?
C17 C18 N2 120.1(14) . . ?
C17 C18 H18 119.9 . . ?
N2 C18 H18 119.9 . . ?
C8A Pt2 N2A 81.2(5) . . ?
C8A Pt2 N1A 95.3(5) . . ?
N2A Pt2 N1A 176.4(4) . . ?
C8A Pt2 O1A 176.8(5) . . ?
N2A Pt2 O1A 95.7(4) . . ?
N1A Pt2 O1A 87.8(4) . . ?
C1A O1A Pt2 120.6(9) . . ?
C3A N1A C7A 117.9(13) . . ?
C3A N1A Pt2 121.9(10) . . ?
C7A N1A Pt2 120.2(10) . . ?
C18A N2A C14A 118.1(12) . . ?
C18A N2A Pt2 124.9(10) . . ?
C14A N2A Pt2 117.0(9) . . ?
O1A C1A O2A 127.0(13) . . ?
O1A C1A C2A 116.7(13) . . ?
O2A C1A C2A 116.3(12) . . ?
C1A C2A H2AA 109.5 . . ?
C1A C2A H2AB 109.5 . . ?
H2AA C2A H2AB 109.5 . . ?
C1A C2A H2AC 109.5 . . ?
H2AA C2A H2AC 109.5 . . ?
H2AB C2A H2AC 109.5 . . ?
N1A C3A C4A 122.4(13) . . ?
N1A C3A H3A 118.8 . . ?
C4A C3A H3A 118.8 . . ?
C5A C4A C3A 119.7(14) . . ?
C5A C4A H4A 120.1 . . ?
C3A C4A H4A 120.1 . . ?
C6A C5A C4A 116.9(14) . . ?
C6A C5A H5A 121.6 . . ?
C4A C5A H5A 121.6 . . ?
C7A C6A C5A 121.8(14) . . ?
C7A C6A H6A 119.1 . . ?
C5A C6A H6A 119.1 . . ?
C6A C7A N1A 121.2(15) . . ?
C6A C7A H7A 119.4 . . ?
N1A C7A H7A 119.4 . . ?
C9A C8A C13A 117.6(13) . . ?
C9A C8A Pt2 128.0(11) . . ?
C13A C8A Pt2 114.4(9) . . ?
C8A C9A C10A 121.4(15) . . ?
C8A C9A H9A 119.3 . . ?
C10A C9A H9A 119.3 . . ?
C11A C10A C9A 120.4(13) . . ?
C11A C10A H10A 119.8 . . ?
C9A C10A H10A 119.8 . . ?
C12A C11A C10A 119.3(13) . . ?
C12A C11A H11A 120.4 . . ?
C10A C11A H11A 120.4 . . ?
C11A C12A C13A 120.4(14) . . ?
C11A C12A H12A 119.8 . . ?
C13A C12A H12A 119.8 . . ?
C12A C13A C8A 120.9(12) . . ?
C12A C13A C14A 124.7(13) . . ?
C8A C13A C14A 114.4(12) . . ?
N2A C14A C15A 122.0(12) . . ?
N2A C14A C13A 113.0(13) . . ?
C15A C14A C13A 125.0(13) . . ?
C14A C15A C16A 119.6(14) . . ?
C14A C15A H15A 120.2 . . ?
C16A C15A H15A 120.2 . . ?
C17A C16A C15A 117.1(15) . . ?
C17A C16A H16A 121.5 . . ?
C15A C16A H16A 121.5 . . ?
C16A C17A C18A 119.7(13) . . ?
C16A C17A H17A 120.1 . . ?
C18A C17A H17A 120.1 . . ?
N2A C18A C17A 123.4(14) . . ?
N2A C18A H18A 118.3 . . ?
C17A C18A H18A 118.3 . . ?
C8B Pt3 N2B 81.7(5) . . ?
C8B Pt3 N1B 95.1(5) . . ?
N2B Pt3 N1B 176.5(5) . . ?
C8B Pt3 O1B 176.6(4) . . ?
N2B Pt3 O1B 95.5(4) . . ?
N1B Pt3 O1B 87.6(4) . . ?
C1B O1B Pt3 119.4(9) . . ?
C3B N1B C7B 119.4(11) . . ?
C3B N1B Pt3 120.5(9) . . ?
C7B N1B Pt3 120.1(9) . . ?
C18B N2B C14B 121.2(12) . . ?
C18B N2B Pt3 123.9(10) . . ?
C14B N2B Pt3 114.7(9) . . ?
O2B C1B O1B 126.1(14) . . ?
O2B C1B C2B 119.1(13) . . ?
O1B C1B C2B 114.7(12) . . ?
C1B C2B H2BA 109.5 . . ?
C1B C2B H2BB 109.5 . . ?
H2BA C2B H2BB 109.5 . . ?
C1B C2B H2BC 109.5 . . ?
H2BA C2B H2BC 109.5 . . ?
H2BB C2B H2BC 109.5 . . ?
N1B C3B C4B 121.7(13) . . ?
N1B C3B H3B 119.2 . . ?
C4B C3B H3B 119.2 . . ?
C5B C4B C3B 119.4(14) . . ?
C5B C4B H4B 120.3 . . ?
C3B C4B H4B 120.3 . . ?
C4B C5B C6B 118.8(13) . . ?
C4B C5B H5B 120.6 . . ?
C6B C5B H5B 120.6 . . ?
C5B C6B C7B 121.8(14) . . ?
C5B C6B H6B 119.1 . . ?
C7B C6B H6B 119.1 . . ?
N1B C7B C6B 118.9(12) . . ?
N1B C7B H7B 120.6 . . ?
C6B C7B H7B 120.6 . . ?
C13B C8B C9B 116.5(13) . . ?
C13B C8B Pt3 114.6(10) . . ?
C9B C8B Pt3 128.9(10) . . ?
C10B C9B C8B 121.0(13) . . ?
C10B C9B H9B 119.5 . . ?
C8B C9B H9B 119.5 . . ?
C9B C10B C11B 120.5(13) . . ?
C9B C10B H10B 119.7 . . ?
C11B C10B H10B 119.7 . . ?
C12B C11B C10B 118.8(14) . . ?
C12B C11B H11B 120.6 . . ?
C10B C11B H11B 120.6 . . ?
C11B C12B C13B 120.1(14) . . ?
C11B C12B H12B 120.0 . . ?
C13B C12B H12B 120.0 . . ?
C12B C13B C8B 122.8(13) . . ?
C12B C13B C14B 121.8(12) . . ?
C8B C13B C14B 115.3(14) . . ?
N2B C14B C15B 119.0(13) . . ?
N2B C14B C13B 113.1(12) . . ?
C15B C14B C13B 127.9(13) . . ?
C16B C15B C14B 120.1(14) . . ?
C16B C15B H15B 120.0 . . ?
C14B C15B H15B 120.0 . . ?
C15B C16B C17B 120.0(14) . . ?
C15B C16B H16B 120.0 . . ?
C17B C16B H16B 120.0 . . ?
C16B C17B C18B 119.0(13) . . ?
C16B C17B H17B 120.5 . . ?
C18B C17B H17B 120.5 . . ?
N2B C18B C17B 120.7(14) . . ?
N2B C18B H18B 119.7 . . ?
C17B C18B H18B 119.7 . . ?

loop_
_geom_bond_atom_site_label_1
_geom_bond_atom_site_label_2
_geom_bond_distance
_geom_bond_site_symmetry_2
_geom_bond_publ_flag
Pt1 C8 1.961(15) . ?
Pt1 N2 1.996(10) . ?
Pt1 N1 2.042(10) . ?
Pt1 O1 2.121(9) . ?
O1 C1 1.277(18) . ?
O2 C1 1.252(17) . ?
N1 C7 1.337(17) . ?
N1 C3 1.338(16) . ?
N2 C14 1.355(18) . ?
N2 C18 1.405(16) . ?
C1 C2 1.51(2) . ?
C2 H2A 0.9800 . ?
C2 H2B 0.9800 . ?
C2 H2C 0.9800 . ?
C3 C4 1.388(18) . ?
C3 H3 0.9500 . ?
C4 C5 1.329(19) . ?
C4 H4 0.9500 . ?
C5 C6 1.36(2) . ?
C5 H5 0.9500 . ?
C6 C7 1.389(19) . ?
C6 H6 0.9500 . ?
C7 H7 0.9500 . ?
C8 C13 1.400(18) . ?
C8 C9 1.419(19) . ?
C9 C10 1.42(2) . ?
C9 H9 0.9500 . ?
C10 C11 1.40(2) . ?
C10 H10 0.9500 . ?
C11 C12 1.383(19) . ?
C11 H11 0.9500 . ?
C12 C13 1.403(19) . ?
C12 H12 0.9500 . ?
C13 C14 1.473(18) . ?
C14 C15 1.360(18) . ?
C15 C16 1.38(2) . ?
C15 H15 0.9500 . ?
C16 C17 1.38(2) . ?
C16 H16 0.9500 . ?
C17 C18 1.358(19) . ?
C17 H17 0.9500 . ?
C18 H18 0.9500 . ?
Pt2 C8A 1.980(13) . ?
Pt2 N2A 1.994(11) . ?
Pt2 N1A 2.003(12) . ?
Pt2 O1A 2.132(9) . ?
O1A C1A 1.243(16) . ?
O2A C1A 1.248(17) . ?
N1A C3A 1.341(18) . ?
N1A C7A 1.366(17) . ?
N2A C18A 1.343(17) . ?
N2A C14A 1.351(17) . ?
C1A C2A 1.540(19) . ?
C2A H2AA 0.9800 . ?
C2A H2AB 0.9800 . ?
C2A H2AC 0.9800 . ?
C3A C4A 1.39(2) . ?
C3A H3A 0.9500 . ?
C4A C5A 1.39(2) . ?
C4A H4A 0.9500 . ?
C5A C6A 1.38(2) . ?
C5A H5A 0.9500 . ?
C6A C7A 1.36(2) . ?
C6A H6A 0.9500 . ?
C7A H7A 0.9500 . ?
C8A C9A 1.383(19) . ?
C8A C13A 1.408(19) . ?
C9A C10A 1.39(2) . ?
C9A H9A 0.9500 . ?
C10A C11A 1.39(2) . ?
C10A H10A 0.9500 . ?
C11A C12A 1.377(19) . ?
C11A H11A 0.9500 . ?
C12A C13A 1.395(17) . ?
C12A H12A 0.9500 . ?
C13A C14A 1.479(17) . ?
C14A C15A 1.38(2) . ?
C15A C16A 1.434(19) . ?
C15A H15A 0.9500 . ?
C16A C17A 1.38(2) . ?
C16A H16A 0.9500 . ?
C17A C18A 1.379(19) . ?
C17A H17A 0.9500 . ?
C18A H18A 0.9500 . ?
Pt3 C8B 1.970(13) . ?
Pt3 N2B 2.020(11) . ?
Pt3 N1B 2.026(11) . ?
Pt3 O1B 2.117(9) . ?
O1B C1B 1.278(16) . ?
O2B C1B 1.230(16) . ?
N1B C3B 1.347(17) . ?
N1B C7B 1.368(16) . ?
N2B C18B 1.323(16) . ?
N2B C14B 1.378(17) . ?
C1B C2B 1.54(2) . ?
C2B H2BA 0.9800 . ?
C2B H2BB 0.9800 . ?
C2B H2BC 0.9800 . ?
C3B C4B 1.383(19) . ?
C3B H3B 0.9500 . ?
C4B C5B 1.35(2) . ?
C4B H4B 0.9500 . ?
C5B C6B 1.37(2) . ?
C5B H5B 0.9500 . ?
C6B C7B 1.373(18) . ?
C6B H6B 0.9500 . ?
C7B H7B 0.9500 . ?
C8B C13B 1.394(18) . ?
C8B C9B 1.406(18) . ?
C9B C10B 1.397(19) . ?
C9B H9B 0.9500 . ?
C10B C11B 1.408(19) . ?
C10B H10B 0.9500 . ?
C11B C12B 1.373(19) . ?
C11B H11B 0.9500 . ?
C12B C13B 1.39(2) . ?
C12B H12B 0.9500 . ?
C13B C14B 1.472(18) . ?
C14B C15B 1.382(19) . ?
C15B C16B 1.37(2) . ?
C15B H15B 0.9500 . ?
C16B C17B 1.37(2) . ?
C16B H16B 0.9500 . ?
C17B C18B 1.395(19) . ?
C17B H17B 0.9500 . ?
C18B H18B 0.9500 . ?

loop_
_geom_torsion_atom_site_label_1
_geom_torsion_atom_site_label_2
_geom_torsion_atom_site_label_3
_geom_torsion_atom_site_label_4
_geom_torsion
_geom_torsion_site_symmetry_1
_geom_torsion_site_symmetry_2
_geom_torsion_site_symmetry_3
_geom_torsion_site_symmetry_4
_geom_torsion_publ_flag
Pt1 O1 C1 O2 6.8(19) . . . . ?
Pt1 O1 C1 C2 -165.6(9) . . . . ?
C7 N1 C3 C4 -2(2) . . . . ?
Pt1 N1 C3 C4 176.5(10) . . . . ?
N1 C3 C4 C5 2(2) . . . . ?
C3 C4 C5 C6 0(2) . . . . ?
C4 C5 C6 C7 -3(2) . . . . ?
C3 N1 C7 C6 -1(2) . . . . ?
Pt1 N1 C7 C6 -179.2(11) . . . . ?
C5 C6 C7 N1 3(2) . . . . ?
C13 C8 C9 C10 0(2) . . . . ?
Pt1 C8 C9 C10 -179.5(10) . . . . ?
C8 C9 C10 C11 1(2) . . . . ?
C9 C10 C11 C12 1(2) . . . . ?
C10 C11 C12 C13 -4(2) . . . . ?
C9 C8 C13 C12 -3(2) . . . . ?
Pt1 C8 C13 C12 176.6(10) . . . . ?
C9 C8 C13 C14 177.1(12) . . . . ?
Pt1 C8 C13 C14 -3.1(16) . . . . ?
C11 C12 C13 C8 5(2) . . . . ?
C11 C12 C13 C14 -175.3(13) . . . . ?
C18 N2 C14 C15 -2.5(18) . . . . ?
Pt1 N2 C14 C15 172.9(10) . . . . ?
C18 N2 C14 C13 -177.9(10) . . . . ?
Pt1 N2 C14 C13 -2.5(14) . . . . ?
C8 C13 C14 N2 3.6(17) . . . . ?
C12 C13 C14 N2 -176.1(12) . . . . ?
C8 C13 C14 C15 -171.5(13) . . . . ?
C12 C13 C14 C15 9(2) . . . . ?
N2 C14 C15 C16 4(2) . . . . ?
C13 C14 C15 C16 178.9(13) . . . . ?
C14 C15 C16 C17 -2(2) . . . . ?
C15 C16 C17 C18 -2(2) . . . . ?
C16 C17 C18 N2 3.8(19) . . . . ?
C14 N2 C18 C17 -1.4(17) . . . . ?
Pt1 N2 C18 C17 -176.5(9) . . . . ?
Pt2 O1A C1A O2A -4(2) . . . . ?
Pt2 O1A C1A C2A 172.1(9) . . . . ?
C7A N1A C3A C4A -3(2) . . . . ?
Pt2 N1A C3A C4A 178.2(11) . . . . ?
N1A C3A C4A C5A 2(2) . . . . ?
C3A C4A C5A C6A 0(2) . . . . ?
C4A C5A C6A C7A 0(2) . . . . ?
C5A C6A C7A N1A -1(3) . . . . ?
C3A N1A C7A C6A 2(2) . . . . ?
Pt2 N1A C7A C6A -178.8(12) . . . . ?
C13A C8A C9A C10A -2(2) . . . . ?
Pt2 C8A C9A C10A 177.1(10) . . . . ?
C8A C9A C10A C11A 1(2) . . . . ?
C9A C10A C11A C12A 1(2) . . . . ?
C10A C11A C12A C13A -2(2) . . . . ?
C11A C12A C13A C8A 1(2) . . . . ?
C11A C12A C13A C14A -178.6(13) . . . . ?
C9A C8A C13A C12A 1(2) . . . . ?
Pt2 C8A C13A C12A -178.0(10) . . . . ?
C9A C8A C13A C14A -179.6(12) . . . . ?
Pt2 C8A C13A C14A 1.3(15) . . . . ?
C18A N2A C14A C15A -1.0(18) . . . . ?
Pt2 N2A C14A C15A 178.4(10) . . . . ?
C18A N2A C14A C13A 177.7(11) . . . . ?
Pt2 N2A C14A C13A -2.9(14) . . . . ?
C12A C13A C14A N2A -179.7(12) . . . . ?
C8A C13A C14A N2A 1.0(16) . . . . ?
C12A C13A C14A C15A -1(2) . . . . ?
C8A C13A C14A C15A 179.6(12) . . . . ?
N2A C14A C15A C16A 2.5(19) . . . . ?
C13A C14A C15A C16A -175.9(12) . . . . ?
C14A C15A C16A C17A -3(2) . . . . ?
C15A C16A C17A C18A 2(2) . . . . ?
C14A N2A C18A C17A 0(2) . . . . ?
Pt2 N2A C18A C17A -179.4(10) . . . . ?
C16A C17A C18A N2A 0(2) . . . . ?
Pt3 O1B C1B O2B 1.9(19) . . . . ?
Pt3 O1B C1B C2B -174.9(9) . . . . ?
C7B N1B C3B C4B 1(2) . . . . ?
Pt3 N1B C3B C4B 178.5(10) . . . . ?
N1B C3B C4B C5B 0(2) . . . . ?
C3B C4B C5B C6B 0(2) . . . . ?
C4B C5B C6B C7B -1(2) . . . . ?
C3B N1B C7B C6B -2(2) . . . . ?
Pt3 N1B C7B C6B -179.2(10) . . . . ?
C5B C6B C7B N1B 2(2) . . . . ?
C13B C8B C9B C10B -4.5(19) . . . . ?
Pt3 C8B C9B C10B 176.9(10) . . . . ?
C8B C9B C10B C11B 2(2) . . . . ?
C9B C10B C11B C12B 0(2) . . . . ?
C10B C11B C12B C13B 2(2) . . . . ?
C11B C12B C13B C8B -5(2) . . . . ?
C11B C12B C13B C14B 176.4(12) . . . . ?
C9B C8B C13B C12B 6(2) . . . . ?
Pt3 C8B C13B C12B -174.8(10) . . . . ?
C9B C8B C13B C14B -175.2(12) . . . . ?
Pt3 C8B C13B C14B 3.6(15) . . . . ?
C18B N2B C14B C15B -1.7(19) . . . . ?
Pt3 N2B C14B C15B 173.6(10) . . . . ?
C18B N2B C14B C13B 177.6(12) . . . . ?
Pt3 N2B C14B C13B -7.1(14) . . . . ?
C12B C13B C14B N2B -179.2(12) . . . . ?
C8B C13B C14B N2B 2.3(17) . . . . ?
C12B C13B C14B C15B 0(2) . . . . ?
C8B C13B C14B C15B -178.5(13) . . . . ?
N2B C14B C15B C16B 3(2) . . . . ?
C13B C14B C15B C16B -176.6(13) . . . . ?
C14B C15B C16B C17B -3(2) . . . . ?
C15B C16B C17B C18B 2(2) . . . . ?
C14B N2B C18B C17B 0.9(19) . . . . ?
Pt3 N2B C18B C17B -173.9(9) . . . . ?
C16B C17B C18B N2B -1(2) . . . . ?
